data_7049048
loop_
_publ_author_name
'Schnepf, Andreas'
'Schrenk, Claudio'
'Prei\&sing, Lars'

_publ_section_title
;
 On the reaction of GeCl2&#x00B7;Dioxane with KFeCp(CO)2: Isolation and
 characterization of novel bimetallic clusters
;
_journal_name_full 'Dalton Transactions'
_journal_paper_doi 10.1039/C9DT00097F
_journal_year 2019
_chemical_formula_moiety 'C42 H30 Cl2 Fe6 Ge6 O12, 2(C4 H8 O)'
_chemical_formula_sum 'C50 H46 Cl2 Fe6 Ge6 O14'
_chemical_formula_weight 1712.41
_chemical_properties_physical Air-sensitive,Moisture-sensitive
_space_group_crystal_system monoclinic
_space_group_IT_number 9
_space_group_name_Hall 'C -2yc'
_space_group_name_H-M_alt 'C 1 c 1'
_symmetry_space_group_name_Hall 'C -2yc'
_symmetry_space_group_name_H-M 'C 1 c 1'
_atom_sites_solution_hydrogens geom
_atom_sites_solution_primary direct
_audit_creation_date 2017-04-26
_audit_creation_method
;
Olex2 1.2
(compiled 2017.03.28 svn.r3405 for OlexSys, GUI svn.r5335)
;
_audit_update_record
;
2018-11-09 deposited with the CCDC.    2019-02-18 downloaded from the CCDC.
;
_cell_angle_alpha 90
_cell_angle_beta 95.141(2)
_cell_angle_gamma 90
_cell_formula_units_Z 4
_cell_length_a 11.6575(9)
_cell_length_b 21.880(2)
_cell_length_c 22.8176(18)
_cell_measurement_reflns_used 9580
_cell_measurement_temperature 150
_cell_measurement_theta_max 31.450
_cell_measurement_theta_min 2.584
_cell_volume 5796.6(8)
_computing_cell_refinement 'SAINT v8.37A (Bruker, 2015)'
_computing_data_reduction 'SAINT v8.37A (Bruker, 2015)'
_computing_molecular_graphics 'Olex2 (Dolomanov et al., 2009)'
_computing_publication_material 'Olex2 (Dolomanov et al., 2009)'
_computing_structure_refinement 'ShelXL (Sheldrick, 2015)'
_computing_structure_solution 'ShelXS (Sheldrick, 2008)'
_diffrn_ambient_temperature 150.01
_diffrn_detector 'Bruker APEX2 area detector'
_diffrn_detector_area_resol_mean 7.9
_diffrn_detector_type 'CCD area detector'
_diffrn_measured_fraction_theta_full 1.000
_diffrn_measured_fraction_theta_max 0.998
_diffrn_measurement_device 'three-circle diffractometer'
_diffrn_measurement_device_type 'Bruker SMART APEX2 area detector'
_diffrn_measurement_method '\w scans'
_diffrn_radiation_monochromator 'mirror optics'
_diffrn_radiation_probe x-ray
_diffrn_radiation_type MoK\a
_diffrn_radiation_wavelength 0.71073
_diffrn_reflns_av_R_equivalents 0.0480
_diffrn_reflns_av_unetI/netI 0.0320
_diffrn_reflns_Laue_measured_fraction_full 1.000
_diffrn_reflns_Laue_measured_fraction_max 0.998
_diffrn_reflns_limit_h_max 17
_diffrn_reflns_limit_h_min -17
_diffrn_reflns_limit_k_max 33
_diffrn_reflns_limit_k_min -33
_diffrn_reflns_limit_l_max 35
_diffrn_reflns_limit_l_min -35
_diffrn_reflns_number 147873
_diffrn_reflns_point_group_measured_fraction_full 1.000
_diffrn_reflns_point_group_measured_fraction_max 0.998
_diffrn_reflns_theta_full 25.242
_diffrn_reflns_theta_max 33.210
_diffrn_reflns_theta_min 1.792
_diffrn_source 'microfocus sealed X-ray tube'
_diffrn_source_type 'Incoatec I\ms'
_exptl_absorpt_coefficient_mu 4.667
_exptl_absorpt_correction_T_max 0.7465
_exptl_absorpt_correction_T_min 0.4360
_exptl_absorpt_correction_type multi-scan
_exptl_absorpt_process_details
'SADABS-2016/2 (Bruker,2016/2) was used for absorption correction. wR2(int) was 0.1307 before and 0.0530 after correction. The Ratio of minimum to maximum transmission is 0.5841. The \l/2 correction factor is Not present.'
_exptl_crystal_colour black
_exptl_crystal_colour_primary black
_exptl_crystal_density_diffrn 1.962
_exptl_crystal_description hexagonal
_exptl_crystal_F_000 3360
_exptl_crystal_recrystallization_method 'Re-crystallisation from solvent: toluene, Et2O, pentane'
_exptl_crystal_size_max 0.365
_exptl_crystal_size_mid 0.239
_exptl_crystal_size_min 0.056
_refine_diff_density_max 1.168
_refine_diff_density_min -0.598
_refine_diff_density_rms 0.112
_refine_ls_abs_structure_details
;
 Refined as an inversion twin.
;
_refine_ls_abs_structure_Flack 0.491(8)
_refine_ls_extinction_method none
_refine_ls_goodness_of_fit_ref 1.076
_refine_ls_hydrogen_treatment constr
_refine_ls_matrix_type full
_refine_ls_number_parameters 704
_refine_ls_number_reflns 22110
_refine_ls_number_restraints 134
_refine_ls_restrained_S_all 1.083
_refine_ls_R_factor_all 0.0387
_refine_ls_R_factor_gt 0.0322
_refine_ls_shift/su_max 0.001
_refine_ls_shift/su_mean 0.000
_refine_ls_structure_factor_coef Fsqd
_refine_ls_weighting_details 'w=1/[\s^2^(Fo^2^)+(0.0391P)^2^+7.8106P] where P=(Fo^2^+2Fc^2^)/3'
_refine_ls_weighting_scheme calc
_refine_ls_wR_factor_gt 0.0755
_refine_ls_wR_factor_ref 0.0783
_reflns_Friedel_coverage 0.999
_reflns_Friedel_fraction_full 1.000
_reflns_Friedel_fraction_max 0.998
_reflns_number_gt 20188
_reflns_number_total 22110
_reflns_threshold_expression 'I > 2\s(I)'
_cod_data_source_file c9dt00097f2.cif
_cod_data_source_block Ge6Fe6C50H46Cl2O14
_cod_original_cell_volume 5796.6(9)
_cod_database_code 7049048
_shelx_shelxl_version_number 2014/7
_shelx_space_group_comment
;
The symmetry employed for this shelxl refinement is uniquely defined
by the following loop, which should always be used as a source of
symmetry information in preference to the above space-group names.
They are only intended as comments.
;
_olex2_refinement_description
;
1. Twinned data refinement
 Scales: 0.509(8)
 0.491(8)
2. Fixed Uiso
 At 1.2 times of:
  All C(H) groups, All C(H,H) groups
3. Restrained distances
 C110-C109 \\sim C109-C108 \\sim C108-C107
 with sigma of 0.02
 O106-C110 \\sim O106-C107
 with sigma of 0.02
 O106-C109 \\sim O106-C108
 with sigma of 0.04
 C109-C107 \\sim C110-C108
 with sigma of 0.04
 C102-C103 \\sim C103-C104 \\sim C104-C105
 with sigma of 0.02
 O101-C102 \\sim O101-C105
 with sigma of 0.02
 O101-C103 \\sim O101-C104
 with sigma of 0.04
 C103-C105 \\sim C102-C104
 with sigma of 0.04
4. Uiso/Uaniso restraints and constraints
O106 \\sim C107 \\sim C108 \\sim C109 \\sim C110: within 2A with sigma of 0.04
and sigma for terminal atoms of 0.08
O101 \\sim C102 \\sim C103 \\sim C104 \\sim C105: within 2A with sigma of 0.04
and sigma for terminal atoms of 0.08
5. Rigid body (RIGU) restrains
 O106, C107, C108, C109, C110
 with sigma for 1-2 distances of 0.004 and sigma for 1-3 distances of 0.004
 O101, C102, C103, C104, C105
 with sigma for 1-2 distances of 0.004 and sigma for 1-3 distances of 0.004
6.a Secondary CH2 refined with riding coordinates:
 C102(H10A,H10B), C103(H10C,H10D), C104(H10E,H10F), C105(H10G,H10H), C107(H10I,
 H10J), C108(H10K,H10L), C109(H10M,H10N), C110(H11A,H11B)
6.b Aromatic/amide H refined with riding coordinates:
 C1F(H1F), C11(H11), C12(H12), C13(H13), C14(H14), C15(H15), C21(H21),
 C22(H22), C23(H23), C24(H24), C25(H25), C31(H31), C32(H32), C33(H33), C34(H34),
  C41(H41), C42(H42), C43(H43), C44(H44), C45(H45), C51(H51), C52(H52),
 C53(H53), C54(H54), C55(H55), C61(H61), C62(H62), C63(H63), C64(H64), C65(H65)
;
_olex2_submission_special_instructions 'No special instructions were received'

loop_
_space_group_symop_operation_xyz
'x, y, z'
'x, -y, z+1/2'
'x+1/2, y+1/2, z'
'x+1/2, -y+1/2, z+1/2'

loop_
_atom_site_label
_atom_site_type_symbol
_atom_site_fract_x
_atom_site_fract_y
_atom_site_fract_z
_atom_site_U_iso_or_equiv
_atom_site_adp_type
_atom_site_occupancy
_atom_site_site_symmetry_order
_atom_site_calc_flag
_atom_site_refinement_flags_posn
_atom_site_refinement_flags_adp
Ge1 Ge 0.50467(4) 0.12446(2) 0.00470(2) 0.01729(8) Uani 1 1 d . .
Ge2 Ge 0.39819(3) 0.21404(2) -0.03777(2) 0.01538(8) Uani 1 1 d . .
Ge3 Ge 0.60501(3) 0.20808(2) 0.06242(2) 0.01459(8) Uani 1 1 d . .
Ge4 Ge 0.41333(3) 0.25972(2) 0.06389(2) 0.01523(8) Uani 1 1 d . .
Ge5 Ge 0.59071(3) 0.26585(2) -0.03273(2) 0.01468(8) Uani 1 1 d . .
Ge6 Ge 0.50768(4) 0.34991(2) 0.02341(2) 0.01688(8) Uani 1 1 d . .
Fe1 Fe 0.42156(6) 0.03339(3) 0.03826(3) 0.02182(12) Uani 1 1 d . .
Fe2 Fe 0.24867(5) 0.21361(3) -0.11751(3) 0.01905(12) Uani 1 1 d . .
Fe3 Fe 0.76698(5) 0.20614(3) 0.13520(3) 0.01754(11) Uani 1 1 d . .
Fe4 Fe 0.28258(5) 0.26138(3) 0.14001(3) 0.01915(12) Uani 1 1 d . .
Fe5 Fe 0.73150(5) 0.26836(3) -0.10370(3) 0.01851(12) Uani 1 1 d . .
Fe6 Fe 0.41602(5) 0.44167(3) -0.01083(3) 0.01992(11) Uani 1 1 d . .
Cl1 Cl 0.61977(11) 0.08947(6) -0.06419(6) 0.0319(2) Uani 1 1 d . .
Cl6 Cl 0.64286(11) 0.38394(6) 0.09506(6) 0.0333(2) Uani 1 1 d . .
O1BA O 0.8734(3) 0.29373(17) 0.06124(17) 0.0297(7) Uani 1 1 d . .
O17 O 0.2180(3) 0.1001(2) 0.0644(2) 0.0415(9) Uani 1 1 d . .
O19 O 0.3338(4) 0.01667(19) -0.08397(18) 0.0389(9) Uani 1 1 d . .
O27 O 0.4007(4) 0.1436(2) -0.18510(18) 0.0405(9) Uani 1 1 d . .
O29 O 0.3337(4) 0.33394(17) -0.14603(16) 0.0332(8) Uani 1 1 d . .
O36 O 0.8522(4) 0.0982(2) 0.0798(2) 0.0463(11) Uani 1 1 d . .
O47 O 0.4563(4) 0.3315(2) 0.21037(18) 0.0420(10) Uani 1 1 d . .
O49 O 0.3752(4) 0.14411(19) 0.17959(19) 0.0375(9) Uani 1 1 d . .
O57 O 0.8282(5) 0.3782(2) -0.0480(2) 0.0475(11) Uani 1 1 d . .
O59 O 0.8657(3) 0.18404(18) -0.02707(17) 0.0323(8) Uani 1 1 d . .
O67 O 0.2023(3) 0.37659(19) -0.03929(19) 0.0358(8) Uani 1 1 d . .
O69 O 0.3657(4) 0.45805(19) 0.11086(18) 0.0393(9) Uani 1 1 d . .
C1F C 0.6529(4) 0.2080(3) 0.2019(2) 0.0363(13) Uani 1 1 d . .
H1F H 0.5717 0.2026 0.1963 0.044 Uiso 1 1 calc R .
C1K C 0.8290(4) 0.2595(2) 0.08922(19) 0.0212(8) Uani 1 1 d . .
C11 C 0.5884(5) 0.0055(4) 0.0674(4) 0.060(3) Uani 1 1 d . .
H11 H 0.6570 0.0217 0.0541 0.072 Uiso 1 1 calc R .
C12 C 0.5247(6) -0.0443(3) 0.0433(3) 0.0476(16) Uani 1 1 d . .
H12 H 0.5423 -0.0674 0.0100 0.057 Uiso 1 1 calc R .
C13 C 0.4316(6) -0.0543(2) 0.0761(3) 0.0439(15) Uani 1 1 d . .
H13 H 0.3755 -0.0856 0.0693 0.053 Uiso 1 1 calc R .
C14 C 0.4345(7) -0.0112(4) 0.1199(3) 0.0504(17) Uani 1 1 d . .
H14 H 0.3808 -0.0075 0.1487 0.060 Uiso 1 1 calc R .
C15 C 0.5316(8) 0.0266(3) 0.1146(3) 0.061(2) Uani 1 1 d . .
H15 H 0.5540 0.0605 0.1390 0.073 Uiso 1 1 calc R .
C16 C 0.3008(4) 0.0741(2) 0.0540(2) 0.0286(9) Uani 1 1 d . .
C18 C 0.3702(4) 0.0227(2) -0.0359(2) 0.0271(9) Uani 1 1 d . .
C21 C 0.1276(4) 0.1867(3) -0.0586(2) 0.0338(11) Uani 1 1 d . .
H21 H 0.1428 0.1811 -0.0173 0.041 Uiso 1 1 calc R .
C22 C 0.0931(4) 0.2413(3) -0.0868(3) 0.0338(11) Uani 1 1 d . .
H22 H 0.0823 0.2794 -0.0683 0.041 Uiso 1 1 calc R .
C23 C 0.0769(5) 0.2293(3) -0.1484(3) 0.0363(12) Uani 1 1 d . .
H23 H 0.0524 0.2581 -0.1780 0.044 Uiso 1 1 calc R .
C24 C 0.1035(5) 0.1678(3) -0.1578(2) 0.0359(12) Uani 1 1 d . .
H24 H 0.1005 0.1473 -0.1946 0.043 Uiso 1 1 calc R .
C25 C 0.1358(5) 0.1419(3) -0.1017(3) 0.0367(12) Uani 1 1 d . .
H25 H 0.1592 0.1008 -0.0945 0.044 Uiso 1 1 calc R .
C26 C 0.3437(4) 0.1716(2) -0.1570(2) 0.0271(9) Uani 1 1 d . .
C28 C 0.3013(4) 0.2865(2) -0.13430(19) 0.0231(8) Uani 1 1 d . .
C31 C 0.7352(6) 0.1613(3) 0.2136(2) 0.0393(13) Uani 1 1 d . .
H31 H 0.7199 0.1188 0.2170 0.047 Uiso 1 1 calc R .
C32 C 0.8464(5) 0.1899(3) 0.2195(2) 0.0361(12) Uani 1 1 d . .
H32 H 0.9180 0.1695 0.2277 0.043 Uiso 1 1 calc R .
C33 C 0.8317(5) 0.2519(3) 0.2114(2) 0.0349(12) Uani 1 1 d . .
H33 H 0.8916 0.2815 0.2131 0.042 Uiso 1 1 calc R .
C34 C 0.7125(5) 0.2641(3) 0.2000(2) 0.0357(12) Uani 1 1 d . .
H34 H 0.6786 0.3031 0.1924 0.043 Uiso 1 1 calc R .
C35 C 0.8170(4) 0.1412(2) 0.1001(2) 0.0261(9) Uani 1 1 d . .
C41 C 0.1157(4) 0.2451(3) 0.1638(3) 0.0380(13) Uani 1 1 d . .
H41 H 0.0972 0.2165 0.1929 0.046 Uiso 1 1 calc R .
C42 C 0.1433(5) 0.3063(3) 0.1735(2) 0.0425(15) Uani 1 1 d . .
H42 H 0.1465 0.3269 0.2103 0.051 Uiso 1 1 calc R .
C43 C 0.1656(5) 0.3326(3) 0.1188(3) 0.0375(12) Uani 1 1 d . .
H43 H 0.1874 0.3738 0.1126 0.045 Uiso 1 1 calc R .
C44 C 0.1499(4) 0.2870(3) 0.0756(2) 0.0313(11) Uani 1 1 d . .
H44 H 0.1580 0.2921 0.0348 0.038 Uiso 1 1 calc R .
C45 C 0.1202(4) 0.2326(3) 0.1032(3) 0.0339(11) Uani 1 1 d . .
H45 H 0.1057 0.1943 0.0844 0.041 Uiso 1 1 calc R .
C46 C 0.3884(4) 0.3031(2) 0.1817(2) 0.0257(9) Uani 1 1 d . .
C48 C 0.3392(4) 0.1901(2) 0.1629(2) 0.0255(9) Uani 1 1 d . .
C51 C 0.6730(6) 0.3110(3) -0.1834(2) 0.0437(14) Uani 1 1 d . .
H51 H 0.6546 0.3531 -0.1877 0.052 Uiso 1 1 calc R .
C52 C 0.7833(5) 0.2845(3) -0.1882(2) 0.0383(12) Uani 1 1 d . .
H52 H 0.8512 0.3057 -0.1964 0.046 Uiso 1 1 calc R .
C53 C 0.7734(5) 0.2213(3) -0.1785(2) 0.0392(13) Uani 1 1 d . .
H53 H 0.8338 0.1922 -0.1792 0.047 Uiso 1 1 calc R .
C54 C 0.6595(5) 0.2085(3) -0.1677(2) 0.0374(12) Uani 1 1 d . .
H54 H 0.6295 0.1694 -0.1594 0.045 Uiso 1 1 calc R .
C55 C 0.5963(5) 0.2644(3) -0.1714(2) 0.0383(13) Uani 1 1 d . .
H55 H 0.5167 0.2692 -0.1665 0.046 Uiso 1 1 calc R .
C56 C 0.7883(5) 0.3344(2) -0.0686(2) 0.0276(9) Uani 1 1 d . .
C58 C 0.8109(4) 0.2172(2) -0.0558(2) 0.0223(8) Uani 1 1 d . .
C61 C 0.5759(5) 0.4726(3) -0.0335(3) 0.0511(19) Uani 1 1 d . .
H61 H 0.6483 0.4588 -0.0160 0.061 Uiso 1 1 calc R .
C62 C 0.5118(6) 0.5218(3) -0.0142(3) 0.0444(15) Uani 1 1 d . .
H62 H 0.5330 0.5469 0.0190 0.053 Uiso 1 1 calc R .
C63 C 0.4128(6) 0.5275(3) -0.0517(3) 0.0453(16) Uani 1 1 d . .
H63 H 0.3546 0.5575 -0.0492 0.054 Uiso 1 1 calc R .
C64 C 0.4133(7) 0.4818(4) -0.0936(3) 0.054(2) Uani 1 1 d . .
H64 H 0.3548 0.4747 -0.1246 0.065 Uiso 1 1 calc R .
C65 C 0.5150(7) 0.4476(3) -0.0826(3) 0.0531(19) Uani 1 1 d . .
H65 H 0.5377 0.4136 -0.1047 0.064 Uiso 1 1 calc R .
C66 C 0.2884(4) 0.4012(2) -0.0282(2) 0.0251(8) Uani 1 1 d . .
C68 C 0.3868(4) 0.4517(2) 0.0634(2) 0.0266(9) Uani 1 1 d . .
O101 O 0.5632(8) 0.5786(4) 0.2337(5) 0.114(3) Uani 1 1 d D U
C102 C 0.6392(17) 0.5423(7) 0.2088(9) 0.160(7) Uani 1 1 d D U
H10A H 0.7151 0.5629 0.2104 0.192 Uiso 1 1 calc R .
H10B H 0.6124 0.5353 0.1669 0.192 Uiso 1 1 calc R .
C103 C 0.6521(13) 0.4795(6) 0.2414(7) 0.112(4) Uani 1 1 d D U
H10C H 0.6633 0.4449 0.2146 0.134 Uiso 1 1 calc R .
H10D H 0.7135 0.4798 0.2744 0.134 Uiso 1 1 calc R .
C104 C 0.5305(12) 0.4814(5) 0.2623(7) 0.113(5) Uani 1 1 d D U
H10E H 0.4822 0.4480 0.2443 0.135 Uiso 1 1 calc R .
H10F H 0.5335 0.4778 0.3057 0.135 Uiso 1 1 calc R .
C105 C 0.4838(12) 0.5430(5) 0.2421(7) 0.105(4) Uani 1 1 d D U
H10G H 0.4332 0.5380 0.2052 0.126 Uiso 1 1 calc R .
H10H H 0.4370 0.5602 0.2723 0.126 Uiso 1 1 calc R .
O106 O 0.6988(11) 0.0360(5) 0.2917(5) 0.138(4) Uani 1 1 d D U
C107 C 0.6905(17) -0.0269(8) 0.2650(9) 0.153(5) Uani 1 1 d D U
H10I H 0.7069 -0.0269 0.2232 0.184 Uiso 1 1 calc R .
H10J H 0.7409 -0.0568 0.2874 0.184 Uiso 1 1 calc R .
C108 C 0.5752(16) -0.0365(8) 0.2717(7) 0.158(6) Uani 1 1 d D U
H10K H 0.5683 -0.0691 0.3012 0.190 Uiso 1 1 calc R .
H10L H 0.5365 -0.0510 0.2338 0.190 Uiso 1 1 calc R .
C109 C 0.5137(14) 0.0202(8) 0.2909(6) 0.147(5) Uani 1 1 d D U
H10M H 0.4807 0.0440 0.2565 0.176 Uiso 1 1 calc R .
H10N H 0.4515 0.0095 0.3158 0.176 Uiso 1 1 calc R .
C110 C 0.6046(13) 0.0539(8) 0.3240(6) 0.124(4) Uani 1 1 d D U
H11A H 0.5911 0.0986 0.3222 0.149 Uiso 1 1 calc R .
H11B H 0.6154 0.0406 0.3656 0.149 Uiso 1 1 calc R .

loop_
_atom_site_aniso_label
_atom_site_aniso_U_11
_atom_site_aniso_U_22
_atom_site_aniso_U_33
_atom_site_aniso_U_23
_atom_site_aniso_U_13
_atom_site_aniso_U_12
Ge1 0.01791(17) 0.01404(17) 0.01942(19) -0.00060(14) -0.00117(15) -0.00080(16)
Ge2 0.01415(18) 0.01835(19) 0.01311(17) 0.00065(14) -0.00165(13) -0.00045(15)
Ge3 0.01394(18) 0.01562(17) 0.01368(16) 0.00019(14) -0.00162(13) 0.00026(14)
Ge4 0.01440(19) 0.01877(19) 0.01279(17) 0.00087(14) 0.00280(13) 0.00093(15)
Ge5 0.01482(19) 0.01631(18) 0.01323(17) 0.00005(13) 0.00308(13) 0.00054(14)
Ge6 0.01835(18) 0.01402(17) 0.01851(19) -0.00054(14) 0.00302(15) 0.00107(16)
Fe1 0.0229(3) 0.0154(3) 0.0263(3) 0.0019(2) -0.0028(2) -0.0030(2)
Fe2 0.0162(3) 0.0249(3) 0.0153(2) 0.0008(2) -0.0030(2) -0.0011(2)
Fe3 0.0150(3) 0.0228(3) 0.0142(2) 0.0005(2) -0.00201(19) 0.0009(2)
Fe4 0.0155(3) 0.0282(3) 0.0141(2) 0.0028(2) 0.00326(19) 0.0033(2)
Fe5 0.0175(3) 0.0240(3) 0.0146(2) 0.0001(2) 0.0046(2) 0.0006(2)
Fe6 0.0211(3) 0.0150(2) 0.0239(3) 0.0003(2) 0.0034(2) 0.0024(2)
Cl1 0.0328(6) 0.0287(5) 0.0356(6) -0.0075(5) 0.0101(5) 0.0023(5)
Cl6 0.0310(6) 0.0289(5) 0.0379(6) -0.0050(5) -0.0084(5) -0.0022(5)
O1BA 0.0239(16) 0.0294(17) 0.0357(18) 0.0064(14) 0.0014(13) -0.0060(13)
O17 0.0282(19) 0.046(2) 0.051(2) -0.002(2) 0.0037(17) 0.0049(17)
O19 0.043(2) 0.038(2) 0.0333(19) -0.0041(16) -0.0078(16) -0.0088(18)
O27 0.042(2) 0.043(2) 0.037(2) -0.0105(17) 0.0053(17) 0.0092(18)
O29 0.047(2) 0.0271(17) 0.0263(16) 0.0031(14) 0.0062(15) -0.0020(16)
O36 0.064(3) 0.032(2) 0.044(2) 0.0002(18) 0.009(2) 0.020(2)
O47 0.038(2) 0.054(3) 0.0324(19) -0.0109(18) -0.0057(16) -0.0037(19)
O49 0.036(2) 0.035(2) 0.040(2) 0.0125(17) 0.0005(16) 0.0016(16)
O57 0.066(3) 0.030(2) 0.046(2) -0.0013(18) 0.003(2) -0.019(2)
O59 0.0275(17) 0.0342(19) 0.0360(19) 0.0073(15) 0.0072(14) 0.0089(15)
O67 0.0253(17) 0.040(2) 0.042(2) -0.0044(17) 0.0041(15) -0.0066(15)
O69 0.053(3) 0.036(2) 0.0302(19) -0.0067(16) 0.0102(17) 0.0069(18)
C1F 0.022(2) 0.070(4) 0.0169(19) -0.001(2) 0.0017(16) -0.006(2)
C1K 0.0160(18) 0.023(2) 0.0234(19) -0.0003(15) -0.0025(14) 0.0052(15)
C11 0.020(2) 0.065(4) 0.093(6) 0.054(4) -0.011(3) -0.009(3)
C12 0.055(4) 0.041(3) 0.045(3) 0.005(3) 0.000(3) 0.029(3)
C13 0.047(3) 0.020(2) 0.062(4) 0.016(2) -0.012(3) -0.006(2)
C14 0.061(4) 0.059(4) 0.032(3) 0.015(3) 0.008(3) 0.019(3)
C15 0.087(6) 0.033(3) 0.054(4) 0.001(3) -0.047(4) 0.006(3)
C16 0.025(2) 0.029(2) 0.032(2) 0.0013(18) 0.0025(17) -0.0076(18)
C18 0.022(2) 0.0204(19) 0.038(2) 0.0033(17) -0.0036(18) -0.0036(16)
C21 0.019(2) 0.056(3) 0.026(2) 0.005(2) 0.0022(16) -0.011(2)
C22 0.019(2) 0.042(3) 0.041(3) -0.005(2) 0.0059(19) -0.002(2)
C23 0.022(2) 0.050(3) 0.035(3) 0.008(2) -0.0111(19) 0.000(2)
C24 0.027(2) 0.046(3) 0.033(3) -0.007(2) -0.0077(19) -0.012(2)
C25 0.026(2) 0.035(3) 0.048(3) 0.007(2) -0.001(2) -0.007(2)
C26 0.030(2) 0.029(2) 0.022(2) -0.0010(17) -0.0015(16) -0.0012(18)
C28 0.023(2) 0.029(2) 0.0174(17) 0.0003(15) 0.0004(14) 0.0006(16)
C31 0.049(3) 0.048(3) 0.020(2) 0.010(2) 0.002(2) -0.007(3)
C32 0.027(2) 0.061(4) 0.019(2) 0.002(2) -0.0076(17) 0.006(2)
C33 0.028(2) 0.056(3) 0.020(2) -0.015(2) -0.0004(17) -0.008(2)
C34 0.043(3) 0.044(3) 0.021(2) -0.006(2) 0.006(2) 0.011(2)
C35 0.027(2) 0.026(2) 0.024(2) 0.0050(16) -0.0019(16) 0.0041(17)
C41 0.016(2) 0.063(4) 0.037(3) 0.018(3) 0.0103(18) 0.006(2)
C42 0.027(2) 0.072(4) 0.028(2) -0.011(3) 0.0031(19) 0.021(3)
C43 0.029(3) 0.037(3) 0.046(3) 0.005(2) 0.001(2) 0.008(2)
C44 0.019(2) 0.055(3) 0.0206(19) 0.007(2) 0.0016(16) 0.007(2)
C45 0.017(2) 0.043(3) 0.041(3) -0.004(2) 0.0005(18) 0.0021(19)
C46 0.023(2) 0.036(2) 0.0185(18) -0.0016(17) 0.0039(15) 0.0035(18)
C48 0.0191(19) 0.035(2) 0.0230(19) 0.0056(17) 0.0031(15) -0.0023(17)
C51 0.058(4) 0.055(4) 0.018(2) 0.010(2) 0.002(2) 0.009(3)
C52 0.035(3) 0.063(4) 0.019(2) 0.004(2) 0.0102(19) -0.005(3)
C53 0.036(3) 0.059(4) 0.023(2) -0.013(2) 0.006(2) 0.008(3)
C54 0.041(3) 0.050(3) 0.021(2) -0.008(2) 0.0009(19) -0.007(2)
C55 0.025(2) 0.074(4) 0.016(2) -0.005(2) 0.0011(17) 0.005(2)
C56 0.034(2) 0.025(2) 0.024(2) 0.0016(17) 0.0040(17) -0.0017(18)
C58 0.0201(19) 0.025(2) 0.0233(19) -0.0001(15) 0.0084(15) 0.0016(15)
C61 0.022(2) 0.062(4) 0.072(5) 0.042(4) 0.016(3) 0.006(3)
C62 0.051(4) 0.037(3) 0.046(3) -0.005(2) 0.010(3) -0.024(3)
C63 0.041(3) 0.023(2) 0.075(5) 0.020(3) 0.020(3) 0.009(2)
C64 0.058(4) 0.069(5) 0.032(3) 0.023(3) -0.011(3) -0.030(4)
C65 0.086(5) 0.030(3) 0.050(4) 0.004(3) 0.044(4) 0.002(3)
C66 0.024(2) 0.024(2) 0.028(2) -0.0010(16) 0.0038(16) 0.0043(17)
C68 0.030(2) 0.0195(19) 0.031(2) -0.0029(16) 0.0031(18) 0.0033(17)
O101 0.091(5) 0.072(5) 0.181(9) -0.025(5) 0.029(6) -0.008(4)
C102 0.189(12) 0.107(8) 0.198(15) 0.052(9) 0.099(12) -0.007(8)
C103 0.138(9) 0.081(7) 0.123(10) 0.011(7) 0.051(8) 0.001(6)
C104 0.139(9) 0.062(6) 0.145(11) 0.026(7) 0.053(8) 0.026(6)
C105 0.133(9) 0.064(6) 0.122(10) 0.009(6) 0.033(7) 0.005(5)
O106 0.144(8) 0.130(7) 0.132(8) 0.020(6) -0.027(6) -0.047(7)
C107 0.189(12) 0.119(9) 0.141(12) 0.026(8) -0.044(9) -0.065(8)
C108 0.194(12) 0.152(10) 0.116(10) 0.079(8) -0.052(9) -0.059(9)
C109 0.155(10) 0.172(12) 0.101(9) 0.065(8) -0.053(7) -0.053(8)
C110 0.116(9) 0.160(10) 0.089(7) 0.054(7) -0.032(6) -0.047(8)

loop_
_atom_type_symbol
_atom_type_description
_atom_type_scat_dispersion_real
_atom_type_scat_dispersion_imag
_atom_type_scat_source
C C 0.0033 0.0016 'International Tables Vol C Tables 4.2.6.8 and 6.1.1.4'
H H 0.0000 0.0000 'International Tables Vol C Tables 4.2.6.8 and 6.1.1.4'
Cl Cl 0.1484 0.1585 'International Tables Vol C Tables 4.2.6.8 and 6.1.1.4'
Fe Fe 0.3463 0.8444 'International Tables Vol C Tables 4.2.6.8 and 6.1.1.4'
Ge Ge 0.1547 1.8001 'International Tables Vol C Tables 4.2.6.8 and 6.1.1.4'
O O 0.0106 0.0060 'International Tables Vol C Tables 4.2.6.8 and 6.1.1.4'

loop_
_geom_angle_atom_site_label_1
_geom_angle_atom_site_label_2
_geom_angle_atom_site_label_3
_geom_angle
Ge2 Ge1 Ge3 79.620(18)
Fe1 Ge1 Ge2 125.98(3)
Fe1 Ge1 Ge3 129.33(3)
Cl1 Ge1 Ge2 107.51(4)
Cl1 Ge1 Ge3 109.47(4)
Cl1 Ge1 Fe1 102.85(4)
Ge1 Ge2 Ge4 87.841(19)
Ge1 Ge2 Ge5 85.67(2)
Ge5 Ge2 Ge4 77.864(18)
Fe2 Ge2 Ge1 126.75(3)
Fe2 Ge2 Ge4 133.24(3)
Fe2 Ge2 Ge5 128.43(2)
Ge1 Ge3 Ge4 87.77(2)
Ge1 Ge3 Ge5 85.445(19)
Ge5 Ge3 Ge4 78.111(18)
Fe3 Ge3 Ge1 131.10(3)
Fe3 Ge3 Ge4 130.20(2)
Fe3 Ge3 Ge5 126.56(3)
Ge3 Ge4 Ge2 78.326(18)
Ge6 Ge4 Ge2 88.251(19)
Ge6 Ge4 Ge3 85.87(2)
Fe4 Ge4 Ge2 132.30(3)
Fe4 Ge4 Ge3 129.65(2)
Fe4 Ge4 Ge6 125.93(3)
Ge3 Ge5 Ge2 78.546(18)
Ge6 Ge5 Ge2 88.28(2)
Ge6 Ge5 Ge3 85.729(19)
Fe5 Ge5 Ge2 129.85(2)
Fe5 Ge5 Ge3 126.73(3)
Fe5 Ge5 Ge6 130.54(3)
Ge4 Ge6 Ge5 79.002(18)
Fe6 Ge6 Ge4 126.48(3)
Fe6 Ge6 Ge5 129.84(3)
Cl6 Ge6 Ge4 107.02(4)
Cl6 Ge6 Ge5 109.48(4)
Cl6 Ge6 Fe6 102.75(4)
C11 Fe1 Ge1 87.26(18)
C11 Fe1 C13 65.6(2)
C11 Fe1 C14 65.8(3)
C12 Fe1 Ge1 117.0(2)
C12 Fe1 C11 39.4(3)
C12 Fe1 C13 38.8(3)
C12 Fe1 C14 64.9(3)
C13 Fe1 Ge1 152.81(18)
C14 Fe1 Ge1 132.8(2)
C14 Fe1 C13 38.1(3)
C15 Fe1 Ge1 95.2(2)
C15 Fe1 C11 39.1(4)
C15 Fe1 C12 65.5(3)
C15 Fe1 C13 65.3(3)
C15 Fe1 C14 39.7(3)
C16 Fe1 Ge1 89.87(16)
C16 Fe1 C11 146.7(3)
C16 Fe1 C12 152.4(3)
C16 Fe1 C13 113.6(3)
C16 Fe1 C14 92.9(3)
C16 Fe1 C15 108.4(3)
C16 Fe1 C18 93.2(2)
C18 Fe1 Ge1 85.11(15)
C18 Fe1 C11 119.6(3)
C18 Fe1 C12 95.1(3)
C18 Fe1 C13 106.0(2)
C18 Fe1 C14 141.6(3)
C18 Fe1 C15 158.4(3)
C21 Fe2 Ge2 89.99(14)
C22 Fe2 Ge2 109.70(16)
C22 Fe2 C21 38.8(2)
C22 Fe2 C24 66.2(2)
C22 Fe2 C25 65.3(2)
C23 Fe2 Ge2 149.53(18)
C23 Fe2 C21 65.6(2)
C23 Fe2 C22 39.8(2)
C23 Fe2 C24 39.0(2)
C23 Fe2 C25 65.5(2)
C24 Fe2 Ge2 146.27(17)
C24 Fe2 C21 65.8(2)
C25 Fe2 Ge2 107.18(16)
C25 Fe2 C21 38.7(2)
C25 Fe2 C24 39.4(2)
C26 Fe2 Ge2 86.68(15)
C26 Fe2 C21 132.0(2)
C26 Fe2 C22 158.8(2)
C26 Fe2 C23 123.0(2)
C26 Fe2 C24 92.7(2)
C26 Fe2 C25 97.5(2)
C26 Fe2 C28 96.6(2)
C28 Fe2 Ge2 85.30(14)
C28 Fe2 C21 130.8(2)
C28 Fe2 C22 98.1(2)
C28 Fe2 C23 96.9(2)
C28 Fe2 C24 128.2(2)
C28 Fe2 C25 161.6(2)
C1F Fe3 Ge3 89.50(14)
C1K Fe3 Ge3 85.18(14)
C1K Fe3 C1F 137.2(2)
C1K Fe3 C31 157.9(2)
C1K Fe3 C34 100.7(2)
C31 Fe3 Ge3 114.17(17)
C31 Fe3 C1F 39.1(2)
C34 Fe3 Ge3 102.04(16)
C34 Fe3 C1F 39.3(2)
C34 Fe3 C31 66.0(3)
C35 Fe3 Ge3 88.38(15)
C35 Fe3 C1F 126.9(2)
C35 Fe3 C1K 95.4(2)
C35 Fe3 C31 95.8(2)
C35 Fe3 C34 161.4(2)
C43 Fe4 Ge4 106.54(18)
C43 Fe4 C44 38.9(2)
C44 Fe4 Ge4 88.48(14)
C45 Fe4 Ge4 108.22(16)
C45 Fe4 C43 65.6(2)
C45 Fe4 C44 39.0(2)
C46 Fe4 Ge4 86.47(15)
C46 Fe4 C43 98.6(2)
C46 Fe4 C44 132.6(2)
C46 Fe4 C45 160.6(2)
C46 Fe4 C48 94.3(2)
C48 Fe4 Ge4 87.45(15)
C48 Fe4 C43 161.5(2)
C48 Fe4 C44 132.5(2)
C48 Fe4 C45 98.9(2)
C51 Fe5 Ge5 113.84(19)
C51 Fe5 C55 38.8(3)
C52 Fe5 Ge5 152.92(17)
C52 Fe5 C51 39.6(2)
C52 Fe5 C55 65.9(2)
C53 Fe5 Ge5 139.64(19)
C53 Fe5 C51 66.0(3)
C53 Fe5 C52 39.3(3)
C53 Fe5 C55 66.1(2)
C54 Fe5 Ge5 101.60(17)
C54 Fe5 C51 66.0(3)
C54 Fe5 C52 66.0(2)
C54 Fe5 C53 39.2(2)
C54 Fe5 C55 39.8(3)
C55 Fe5 Ge5 88.96(15)
C56 Fe5 Ge5 87.94(16)
C56 Fe5 C51 96.3(3)
C56 Fe5 C52 98.8(2)
C56 Fe5 C53 132.3(3)
C56 Fe5 C54 162.1(2)
C56 Fe5 C55 126.6(3)
C56 Fe5 C58 94.8(2)
C58 Fe5 Ge5 85.42(14)
C58 Fe5 C51 158.0(2)
C58 Fe5 C52 119.8(2)
C58 Fe5 C53 92.6(2)
C58 Fe5 C54 101.1(2)
C58 Fe5 C55 138.1(2)
C61 Fe6 Ge6 88.28(18)
C61 Fe6 C63 65.2(2)
C62 Fe6 Ge6 119.8(2)
C62 Fe6 C61 39.3(3)
C62 Fe6 C63 38.5(3)
C62 Fe6 C65 65.4(3)
C63 Fe6 Ge6 153.37(17)
C64 Fe6 Ge6 128.7(3)
C64 Fe6 C61 65.2(3)
C64 Fe6 C62 64.9(3)
C64 Fe6 C63 38.7(3)
C64 Fe6 C65 39.4(3)
C65 Fe6 Ge6 92.7(2)
C65 Fe6 C61 38.6(3)
C65 Fe6 C63 65.5(3)
C66 Fe6 Ge6 89.73(16)
C66 Fe6 C61 150.2(3)
C66 Fe6 C62 150.1(3)
C66 Fe6 C63 111.9(3)
C66 Fe6 C64 93.7(2)
C66 Fe6 C65 111.9(3)
C66 Fe6 C68 92.7(2)
C68 Fe6 Ge6 84.82(15)
C68 Fe6 C61 116.6(3)
C68 Fe6 C62 94.6(2)
C68 Fe6 C63 108.5(3)
C68 Fe6 C64 145.8(3)
C68 Fe6 C65 155.3(3)
C31 C1F Fe3 70.2(3)
C31 C1F C34 107.9(5)
C34 C1F Fe3 69.5(3)
O1BA C1K Fe3 177.0(4)
C12 C11 Fe1 70.0(3)
C15 C11 Fe1 69.9(4)
C15 C11 C12 106.8(6)
C11 C12 Fe1 70.7(4)
C13 C12 Fe1 71.5(3)
C13 C12 C11 108.8(7)
C12 C13 Fe1 69.7(3)
C14 C13 Fe1 70.7(3)
C14 C13 C12 108.4(6)
C13 C14 Fe1 71.2(4)
C13 C14 C15 107.9(7)
C15 C14 Fe1 69.3(4)
C11 C15 Fe1 71.0(4)
C11 C15 C14 108.1(6)
C14 C15 Fe1 71.0(4)
O17 C16 Fe1 178.2(5)
O19 C18 Fe1 177.9(5)
C22 C21 Fe2 69.6(3)
C22 C21 C25 108.1(5)
C25 C21 Fe2 69.9(3)
C21 C22 Fe2 71.6(3)
C21 C22 C23 107.7(5)
C23 C22 Fe2 70.0(3)
C22 C23 Fe2 70.1(3)
C24 C23 Fe2 71.1(3)
C24 C23 C22 108.4(5)
C23 C24 Fe2 69.9(3)
C23 C24 C25 106.9(5)
C25 C24 Fe2 70.1(3)
C21 C25 Fe2 71.3(3)
C21 C25 C24 108.9(5)
C24 C25 Fe2 70.5(3)
O27 C26 Fe2 176.1(5)
O29 C28 Fe2 178.6(4)
C1F C31 Fe3 70.7(3)
C1F C31 C32 107.2(5)
C32 C31 Fe3 69.5(3)
C33 C32 C31 108.5(5)
C32 C33 C34 108.5(5)
C1F C34 Fe3 71.1(3)
C1F C34 C33 107.9(5)
C33 C34 Fe3 70.1(3)
O36 C35 Fe3 176.8(5)
C42 C41 C45 108.2(5)
C41 C42 C43 108.0(5)
C42 C43 Fe4 70.3(3)
C44 C43 Fe4 71.0(3)
C44 C43 C42 107.9(6)
C43 C44 Fe4 70.0(3)
C43 C44 C45 108.0(5)
C45 C44 Fe4 70.0(3)
C41 C45 Fe4 70.2(3)
C44 C45 Fe4 71.1(3)
C44 C45 C41 107.9(5)
O47 C46 Fe4 178.0(5)
O49 C48 Fe4 177.8(5)
C52 C51 Fe5 70.2(3)
C55 C51 Fe5 70.8(3)
C55 C51 C52 108.5(6)
C51 C52 Fe5 70.2(3)
C53 C52 Fe5 69.9(3)
C53 C52 C51 107.5(5)
C52 C53 Fe5 70.8(3)
C54 C53 Fe5 70.1(3)
C54 C53 C52 108.4(5)
C53 C54 Fe5 70.6(3)
C53 C54 C55 108.1(6)
C55 C54 Fe5 71.0(3)
C51 C55 Fe5 70.4(3)
C51 C55 C54 107.5(5)
C54 C55 Fe5 69.1(3)
O57 C56 Fe5 176.7(5)
O59 C58 Fe5 176.6(4)
C62 C61 Fe6 70.1(3)
C65 C61 Fe6 70.6(4)
C65 C61 C62 107.9(6)
C61 C62 Fe6 70.6(3)
C63 C62 Fe6 71.2(3)
C63 C62 C61 108.2(6)
C62 C63 Fe6 70.3(3)
C62 C63 C64 108.0(6)
C64 C63 Fe6 70.1(3)
C63 C64 Fe6 71.2(4)
C63 C64 C65 108.4(6)
C65 C64 Fe6 70.6(4)
C61 C65 Fe6 70.7(3)
C61 C65 C64 107.4(6)
C64 C65 Fe6 70.0(4)
O67 C66 Fe6 177.4(4)
O69 C68 Fe6 178.6(5)
C105 O101 C102 102.9(11)
O101 C102 C103 110.7(11)
C104 C103 C102 94.2(10)
C105 C104 C103 104.3(10)
O101 C105 C104 110.8(12)
C110 O106 C107 115.8(13)
C108 C107 O106 97.0(14)
C107 C108 C109 113.4(13)
C110 C109 C108 103.0(13)
O106 C110 C109 98.7(13)

loop_
_geom_bond_atom_site_label_1
_geom_bond_atom_site_label_2
_geom_bond_distance
Ge1 Ge2 2.4712(6)
Ge1 Ge3 2.4848(6)
Ge1 Fe1 2.3724(8)
Ge1 Cl1 2.2880(13)
Ge2 Ge4 2.5174(6)
Ge2 Ge5 2.5077(6)
Ge2 Fe2 2.4044(7)
Ge3 Ge4 2.5069(6)
Ge3 Ge5 2.5048(6)
Ge3 Fe3 2.4006(7)
Ge4 Ge6 2.4778(6)
Ge4 Fe4 2.4115(7)
Ge5 Ge6 2.4865(6)
Ge5 Fe5 2.4073(7)
Ge6 Fe6 2.3734(7)
Ge6 Cl6 2.2910(13)
Fe1 C11 2.089(6)
Fe1 C12 2.079(6)
Fe1 C13 2.102(5)
Fe1 C14 2.097(6)
Fe1 C15 2.074(6)
Fe1 C16 1.731(5)
Fe1 C18 1.760(5)
Fe2 C21 2.118(5)
Fe2 C22 2.091(5)
Fe2 C23 2.090(5)
Fe2 C24 2.106(5)
Fe2 C25 2.100(5)
Fe2 C26 1.749(5)
Fe2 C28 1.763(5)
Fe3 C1F 2.110(5)
Fe3 C1K 1.766(5)
Fe3 C31 2.103(5)
Fe3 C34 2.090(5)
Fe3 C35 1.755(5)
Fe4 C43 2.099(6)
Fe4 C44 2.111(5)
Fe4 C45 2.097(5)
Fe4 C46 1.746(5)
Fe4 C48 1.755(5)
Fe5 C51 2.102(5)
Fe5 C52 2.101(5)
Fe5 C53 2.089(5)
Fe5 C54 2.082(5)
Fe5 C55 2.107(5)
Fe5 C56 1.752(5)
Fe5 C58 1.767(5)
Fe6 C61 2.091(6)
Fe6 C62 2.084(6)
Fe6 C63 2.095(5)
Fe6 C64 2.081(6)
Fe6 C65 2.089(6)
Fe6 C66 1.745(5)
Fe6 C68 1.772(5)
O1BA C1K 1.139(6)
O17 C16 1.163(7)
O19 C18 1.147(6)
O27 C26 1.143(6)
O29 C28 1.144(6)
O36 C35 1.141(6)
O47 C46 1.162(6)
O49 C48 1.142(6)
O57 C56 1.149(6)
O59 C58 1.135(6)
O67 C66 1.148(6)
O69 C68 1.140(6)
C1F C31 1.411(9)
C1F C34 1.414(9)
C11 C12 1.403(12)
C11 C15 1.393(13)
C12 C13 1.390(10)
C13 C14 1.372(10)
C14 C15 1.417(12)
C21 C22 1.398(8)
C21 C25 1.398(9)
C22 C23 1.425(8)
C23 C24 1.401(9)
C24 C25 1.419(8)
C31 C32 1.434(8)
C32 C33 1.380(9)
C33 C34 1.416(8)
C41 C42 1.391(10)
C41 C45 1.416(8)
C42 C43 1.420(9)
C43 C44 1.403(9)
C44 C45 1.404(8)
C51 C52 1.423(9)
C51 C55 1.398(10)
C52 C53 1.408(10)
C53 C54 1.401(9)
C54 C55 1.427(9)
C61 C62 1.404(10)
C61 C65 1.383(12)
C62 C63 1.379(10)
C63 C64 1.384(11)
C64 C65 1.406(11)
O101 C102 1.353(16)
O101 C105 1.238(13)
C102 C103 1.563(16)
C103 C104 1.537(15)
C104 C105 1.509(14)
O106 C107 1.505(17)
O106 C110 1.431(16)
C107 C108 1.382(17)
C108 C109 1.517(18)
C109 C110 1.447(16)

loop_
_twin_individual_id
_twin_individual_mass_fraction_refined
1 0.509(8)
2 0.491(8)
